data_1546865
loop_
_publ_author_name
'Yaghoobnejad Asl, Hooman'
'Ghosh, Kartik'
'Choudhury, Amitava'

_publ_section_title
;
 A highly fluorinated lithium iron phosphate with interpenetrating
 lattices: electrochemistry and ionic conductivity
;
_journal_issue 37
_journal_name_full 'Dalton Transactions'
_journal_page_first 12588
_journal_page_last 12596
_journal_paper_doi 10.1039/C7DT02202F
_journal_volume 46
_journal_year 2017
_chemical_formula_sum 'F8 Fe2 Li5 O4 P'
_chemical_formula_weight 393.37
_space_group_crystal_system orthorhombic
_space_group_IT_number 54
_space_group_name_Hall '-P 2a 2ac'
_space_group_name_H-M_alt 'P c c a'
_symmetry_space_group_name_Hall '-P 2a 2ac'
_symmetry_space_group_name_H-M 'P c c a'
_audit_creation_method SHELXL-2014/7
_audit_update_record
;
2017-06-16 deposited with the CCDC.
2017-08-28 downloaded from the CCDC.
;
_cell_angle_alpha 90
_cell_angle_beta 90
_cell_angle_gamma 90
_cell_formula_units_Z 8
_cell_length_a 18.835(11)
_cell_length_b 9.183(5)
_cell_length_c 9.479(5)
_cell_measurement_reflns_used 1009
_cell_measurement_temperature 293(2)
_cell_measurement_theta_max 28.30
_cell_measurement_theta_min 3.27
_cell_volume 1639.5(16)
_computing_cell_refinement 'Bruker SAINT V7.60A (Bruker, 2008)'
_computing_data_collection 'Bruker SMART V5.631 (Bruker, 2002)'
_computing_data_reduction 'Bruker SAINT V7.60A (Bruker, 2008)'
_computing_molecular_graphics 'SHELXTL (Sheldrick, 2008)'
_computing_publication_material 'SHELXTL (Sheldrick, 2008)'
_computing_structure_refinement 'SHELXL-2014/7 (Sheldrick, 2014)'
_computing_structure_solution 'SHELXS-97 (Sheldrick, 2008)'
_diffrn_ambient_temperature 293(2)
_diffrn_measured_fraction_theta_full 1.000
_diffrn_measured_fraction_theta_max 0.999
_diffrn_measurement_device_type 'Bruker Smart-Apex CCD area detector'
_diffrn_measurement_method '\w scans'
_diffrn_radiation_monochromator graphite
_diffrn_radiation_source 'fine-focus sealed tube'
_diffrn_radiation_type MoK\a
_diffrn_radiation_wavelength 0.71073
_diffrn_reflns_av_R_equivalents 0.0405
_diffrn_reflns_av_unetI/netI 0.0212
_diffrn_reflns_Laue_measured_fraction_full 1.000
_diffrn_reflns_Laue_measured_fraction_max 0.999
_diffrn_reflns_limit_h_max 24
_diffrn_reflns_limit_h_min -24
_diffrn_reflns_limit_k_max 12
_diffrn_reflns_limit_k_min -12
_diffrn_reflns_limit_l_max 12
_diffrn_reflns_limit_l_min -12
_diffrn_reflns_number 18813
_diffrn_reflns_point_group_measured_fraction_full 1.000
_diffrn_reflns_point_group_measured_fraction_max 0.999
_diffrn_reflns_theta_full 25.242
_diffrn_reflns_theta_max 28.299
_diffrn_reflns_theta_min 2.163
_exptl_absorpt_coefficient_mu 3.876
_exptl_absorpt_correction_T_max 0.8926
_exptl_absorpt_correction_T_min 0.6534
_exptl_absorpt_correction_type multi-scan
_exptl_absorpt_process_details '(SADABS; Bruker, 2008)'
_exptl_crystal_colour colorless
_exptl_crystal_density_diffrn 3.187
_exptl_crystal_description diamond
_exptl_crystal_F_000 1488
_exptl_crystal_size_max 0.120
_exptl_crystal_size_mid 0.116
_exptl_crystal_size_min 0.030
_refine_diff_density_max 0.462
_refine_diff_density_min -0.400
_refine_diff_density_rms 0.107
_refine_ls_extinction_method none
_refine_ls_goodness_of_fit_ref 1.205
_refine_ls_hydrogen_treatment none
_refine_ls_matrix_type full
_refine_ls_number_parameters 186
_refine_ls_number_reflns 2048
_refine_ls_number_restraints 0
_refine_ls_restrained_S_all 1.205
_refine_ls_R_factor_all 0.0296
_refine_ls_R_factor_gt 0.0260
_refine_ls_shift/su_max 0.001
_refine_ls_shift/su_mean 0.000
_refine_ls_structure_factor_coef Fsqd
_refine_ls_weighting_details 'w=1/[\s^2^(Fo^2^)+(0.0312P)^2^+1.5807P] where P=(Fo^2^+2Fc^2^)/3'
_refine_ls_weighting_scheme calc
_refine_ls_wR_factor_gt 0.0737
_refine_ls_wR_factor_ref 0.0760
_reflns_Friedel_coverage 0.000
_reflns_number_gt 1856
_reflns_number_total 2048
_reflns_threshold_expression 'I > 2\s(I)'
_cod_data_source_file c7dt02202f2.cif
_cod_data_source_block sad1
_cod_original_cell_volume 1639.7(16)
_cod_database_code 1546865
_shelx_shelxl_version_number 2014/7
_shelx_space_group_comment
;
The symmetry employed for this shelxl refinement is uniquely defined
by the following loop, which should always be used as a source of
symmetry information in preference to the above space-group names.
They are only intended as comments.
;
_shelx_estimated_absorpt_t_min 0.653
_shelx_estimated_absorpt_t_max 0.893

loop_
_space_group_symop_operation_xyz
'x, y, z'
'-x+1/2, -y, z'
'-x, y, -z+1/2'
'x+1/2, -y, -z+1/2'
'-x, -y, -z'
'x-1/2, y, -z'
'x, -y, z-1/2'
'-x-1/2, y, z-1/2'

loop_
_atom_site_label
_atom_site_type_symbol
_atom_site_fract_x
_atom_site_fract_y
_atom_site_fract_z
_atom_site_U_iso_or_equiv
_atom_site_adp_type
_atom_site_occupancy
_atom_site_site_symmetry_order
_atom_site_calc_flag
_atom_site_refinement_flags_posn
_atom_site_refinement_flags_adp
_atom_site_refinement_flags_occupancy
Fe1 Fe 0.37601(2) 0.51532(4) 0.27215(4) 0.00829(11) Uani 1 1 d . . .
Fe2 Fe 0.2500 1.0000 -0.04605(5) 0.00869(13) Uani 1 2 d S T P
Fe3 Fe 0.5000 1.0000 0.0000 0.00833(13) Uani 1 2 d S . P
P1 P 0.37435(3) 0.74656(7) 0.00677(6) 0.00708(14) Uani 1 1 d . . .
O1 O 0.31682(9) 0.83157(18) -0.07309(17) 0.0120(3) Uani 1 1 d . . .
O2 O 0.33937(8) 0.65843(17) 0.12638(17) 0.0104(3) Uani 1 1 d . . .
O3 O 0.42926(8) 0.85150(18) 0.07129(17) 0.0100(3) Uani 1 1 d . . .
O4 O 0.41226(8) 0.64232(18) -0.09649(17) 0.0094(3) Uani 1 1 d . . .
F1 F 0.44384(7) 0.64609(15) 0.35583(15) 0.0140(3) Uani 1 1 d . . .
F2 F 0.44287(7) 0.43440(16) 0.14193(14) 0.0136(3) Uani 1 1 d . . .
F3 F 0.54925(7) 0.85730(15) -0.12015(15) 0.0131(3) Uani 1 1 d . . .
F4 F 0.30643(7) 0.38820(15) 0.19217(15) 0.0143(3) Uani 1 1 d . . .
F5 F 0.30977(7) 0.59885(15) 0.40567(15) 0.0141(3) Uani 1 1 d . . .
F6 F 0.55805(7) 0.94338(16) 0.15107(14) 0.0143(3) Uani 1 1 d . . .
F7 F 0.30736(7) 1.10281(15) 0.09011(15) 0.0158(3) Uani 1 1 d . . .
F8 F 0.30515(7) 1.09828(15) -0.18947(15) 0.0145(3) Uani 1 1 d . . .
Li1 Li 0.2500 0.5000 0.5506(7) 0.0201(14) Uani 1 2 d S T P
Li2 Li 0.5000 0.5000 0.0000 0.0291(18) Uani 1 2 d S . P
Li3 Li 0.6239(2) 1.0111(6) 0.2834(5) 0.0218(11) Uani 1 1 d . . .
Li4 Li 0.5000 0.7893(7) 0.2500 0.0181(13) Uani 1 2 d S T P
Li5 Li 0.5000 0.7160(8) -0.2500 0.0231(15) Uani 1 2 d S T P
Li6 Li 0.2460(3) 0.2546(7) 0.2584(7) 0.0367(15) Uani 1 1 d . . .
Li7 Li 0.3765(3) 0.7436(9) 0.5112(9) 0.060(3) Uani 1 1 d . . .

loop_
_atom_site_aniso_label
_atom_site_aniso_U_11
_atom_site_aniso_U_22
_atom_site_aniso_U_33
_atom_site_aniso_U_23
_atom_site_aniso_U_13
_atom_site_aniso_U_12
Fe1 0.00843(19) 0.00827(18) 0.00815(17) -0.00020(12) 0.00056(12) -0.00037(12)
Fe2 0.0084(2) 0.0084(2) 0.0092(2) 0.000 0.000 0.00036(17)
Fe3 0.0081(2) 0.0084(2) 0.0086(2) 0.00022(16) -0.00050(17) -0.00077(18)
P1 0.0074(3) 0.0062(3) 0.0076(3) -0.0004(2) -0.0002(2) 0.0001(2)
O1 0.0125(8) 0.0103(8) 0.0132(8) -0.0007(6) -0.0027(6) 0.0034(6)
O2 0.0121(8) 0.0093(8) 0.0098(8) 0.0014(6) 0.0015(6) 0.0003(6)
O3 0.0098(8) 0.0099(8) 0.0101(8) -0.0004(6) -0.0008(6) -0.0027(6)
O4 0.0091(8) 0.0103(8) 0.0088(7) -0.0020(6) 0.0001(6) 0.0008(6)
F1 0.0144(7) 0.0130(7) 0.0146(7) -0.0012(6) -0.0015(6) -0.0050(5)
F2 0.0132(7) 0.0155(7) 0.0121(7) 0.0029(6) 0.0050(5) 0.0035(5)
F3 0.0152(7) 0.0106(7) 0.0136(7) -0.0014(5) 0.0011(6) 0.0004(5)
F4 0.0146(7) 0.0132(7) 0.0151(7) 0.0029(5) -0.0038(5) -0.0052(6)
F5 0.0147(7) 0.0153(7) 0.0123(7) -0.0012(6) 0.0035(5) 0.0025(6)
F6 0.0112(7) 0.0197(8) 0.0119(7) 0.0038(6) -0.0036(5) -0.0030(6)
F7 0.0167(7) 0.0156(7) 0.0152(7) -0.0002(6) -0.0048(6) -0.0029(6)
F8 0.0127(7) 0.0139(7) 0.0170(7) 0.0056(6) 0.0060(5) 0.0033(6)
Li1 0.020(3) 0.025(4) 0.015(3) 0.000 0.000 -0.007(3)
Li2 0.023(4) 0.043(5) 0.021(4) 0.007(3) 0.007(3) 0.000(3)
Li3 0.016(3) 0.028(3) 0.020(2) -0.0094(19) -0.0038(18) 0.0048(19)
Li4 0.019(3) 0.016(3) 0.019(3) 0.000 -0.002(3) 0.000
Li5 0.026(4) 0.016(3) 0.027(4) 0.000 -0.004(3) 0.000
Li6 0.026(3) 0.028(3) 0.056(4) 0.026(3) -0.007(3) -0.012(2)
Li7 0.024(3) 0.062(5) 0.094(6) -0.058(5) -0.003(3) -0.001(3)

loop_
_atom_type_symbol
_atom_type_description
_atom_type_scat_dispersion_real
_atom_type_scat_dispersion_imag
_atom_type_scat_source
Li Li -0.0003 0.0001 'International Tables Vol C Tables 4.2.6.8 and 6.1.1.4'
O O 0.0106 0.0060 'International Tables Vol C Tables 4.2.6.8 and 6.1.1.4'
F F 0.0171 0.0103 'International Tables Vol C Tables 4.2.6.8 and 6.1.1.4'
P P 0.1023 0.0942 'International Tables Vol C Tables 4.2.6.8 and 6.1.1.4'
Fe Fe 0.3463 0.8444 'International Tables Vol C Tables 4.2.6.8 and 6.1.1.4'

loop_
_geom_angle_atom_site_label_1
_geom_angle_atom_site_label_2
_geom_angle_atom_site_label_3
_geom_angle
_geom_angle_site_symmetry_1
_geom_angle_site_symmetry_3
F4 Fe1 F2 87.60(7) . .
F4 Fe1 F1 178.29(6) . .
F2 Fe1 F1 94.08(7) . .
F4 Fe1 F5 93.41(7) . .
F2 Fe1 F5 178.96(6) . .
F1 Fe1 F5 84.90(7) . .
F4 Fe1 O4 92.20(7) . 7_566
F2 Fe1 O4 84.11(7) . 7_566
F1 Fe1 O4 88.21(7) . 7_566
F5 Fe1 O4 95.65(7) . 7_566
F4 Fe1 O2 83.81(7) . .
F2 Fe1 O2 92.07(7) . .
F1 Fe1 O2 95.87(7) . .
F5 Fe1 O2 88.25(7) . .
O4 Fe1 O2 174.60(7) 7_566 .
F4 Fe1 Li7 135.06(12) . .
F2 Fe1 Li7 137.32(12) . .
F1 Fe1 Li7 43.25(12) . .
F5 Fe1 Li7 41.66(12) . .
O4 Fe1 Li7 91.88(19) 7_566 .
O2 Fe1 Li7 93.51(19) . .
F4 Fe1 Li6 83.81(11) . 2_565
F2 Fe1 Li6 136.03(14) . 2_565
F1 Fe1 Li6 94.79(11) . 2_565
F5 Fe1 Li6 44.38(14) . 2_565
O4 Fe1 Li6 139.11(14) 7_566 2_565
O2 Fe1 Li6 44.19(14) . 2_565
Li7 Fe1 Li6 64.78(18) . 2_565
F4 Fe1 Li5 93.99(10) . 5_665
F2 Fe1 Li5 37.88(5) . 5_665
F1 Fe1 Li5 87.50(10) . 5_665
F5 Fe1 Li5 141.74(5) . 5_665
O4 Fe1 Li5 46.60(7) 7_566 5_665
O2 Fe1 Li5 129.87(6) . 5_665
Li7 Fe1 Li5 120.15(14) . 5_665
Li6 Fe1 Li5 173.79(13) 2_565 5_665
F4 Fe1 Li1 36.63(5) . 7_565
F2 Fe1 Li1 92.76(10) . 7_565
F1 Fe1 Li1 142.87(5) . 7_565
F5 Fe1 Li1 88.18(10) . 7_565
O4 Fe1 Li1 128.81(6) 7_566 7_565
O2 Fe1 Li1 47.39(6) . 7_565
Li7 Fe1 Li1 121.23(14) . 7_565
Li6 Fe1 Li1 56.77(12) 2_565 7_565
Li5 Fe1 Li1 118.59(8) 5_665 7_565
F4 Fe1 Li2 138.14(5) . 3_655
F2 Fe1 Li2 86.43(6) . 3_655
F1 Fe1 Li2 42.36(5) . 3_655
F5 Fe1 Li2 92.68(6) . 3_655
O4 Fe1 Li2 45.97(5) 7_566 3_655
O2 Fe1 Li2 137.76(5) . 3_655
Li7 Fe1 Li2 61.95(14) . 3_655
Li6 Fe1 Li2 126.70(11) 2_565 3_655
Li5 Fe1 Li2 58.27(5) 5_665 3_655
Li1 Fe1 Li2 174.77(3) 7_565 3_655
F7 Fe2 F7 96.05(10) . 2_575
F7 Fe2 F8 177.32(7) . 2_575
F7 Fe2 F8 86.63(7) 2_575 2_575
F7 Fe2 F8 86.63(7) . .
F7 Fe2 F8 177.31(7) 2_575 .
F8 Fe2 F8 90.69(10) 2_575 .
F7 Fe2 O1 93.40(7) . 2_575
F7 Fe2 O1 96.38(7) 2_575 2_575
F8 Fe2 O1 86.17(7) 2_575 2_575
F8 Fe2 O1 83.55(7) . 2_575
F7 Fe2 O1 96.38(7) . .
F7 Fe2 O1 93.40(7) 2_575 .
F8 Fe2 O1 83.54(7) 2_575 .
F8 Fe2 O1 86.17(7) . .
O1 Fe2 O1 165.35(10) 2_575 .
F7 Fe2 Li6 144.36(11) . 7_565
F7 Fe2 Li6 91.03(15) 2_575 7_565
F8 Fe2 Li6 35.36(11) 2_575 7_565
F8 Fe2 Li6 86.71(15) . 7_565
O1 Fe2 Li6 120.51(13) 2_575 7_565
O1 Fe2 Li6 48.24(11) . 7_565
F7 Fe2 Li6 91.03(15) . 8_665
F7 Fe2 Li6 144.36(11) 2_575 8_665
F8 Fe2 Li6 86.71(15) 2_575 8_665
F8 Fe2 Li6 35.36(11) . 8_665
O1 Fe2 Li6 48.24(12) 2_575 8_665
O1 Fe2 Li6 120.51(13) . 8_665
Li6 Fe2 Li6 103.2(3) 7_565 8_665
F6 Fe3 F6 180.0 . 5_675
F6 Fe3 F3 91.00(7) . 5_675
F6 Fe3 F3 89.00(7) 5_675 5_675
F6 Fe3 F3 89.00(7) . .
F6 Fe3 F3 91.00(7) 5_675 .
F3 Fe3 F3 180.00(7) 5_675 .
F6 Fe3 O3 86.68(7) . .
F6 Fe3 O3 93.32(7) 5_675 .
F3 Fe3 O3 86.85(7) 5_675 .
F3 Fe3 O3 93.15(7) . .
F6 Fe3 O3 93.32(7) . 5_675
F6 Fe3 O3 86.68(7) 5_675 5_675
F3 Fe3 O3 93.15(7) 5_675 5_675
F3 Fe3 O3 86.85(7) . 5_675
O3 Fe3 O3 180.0 . 5_675
F6 Fe3 Li4 140.07(6) . 5_675
F6 Fe3 Li4 39.93(6) 5_675 5_675
F3 Fe3 Li4 91.55(10) 5_675 5_675
F3 Fe3 Li4 88.45(10) . 5_675
O3 Fe3 Li4 133.25(6) . 5_675
O3 Fe3 Li4 46.75(6) 5_675 5_675
F6 Fe3 Li4 39.93(6) . .
F6 Fe3 Li4 140.07(6) 5_675 .
F3 Fe3 Li4 88.45(10) 5_675 .
F3 Fe3 Li4 91.55(10) . .
O3 Fe3 Li4 46.75(6) . .
O3 Fe3 Li4 133.25(6) 5_675 .
Li4 Fe3 Li4 180.0 5_675 .
F6 Fe3 Li3 86.69(10) . 3_655
F6 Fe3 Li3 93.31(10) 5_675 3_655
F3 Fe3 Li3 40.77(11) 5_675 3_655
F3 Fe3 Li3 139.24(11) . 3_655
O3 Fe3 Li3 46.15(11) . 3_655
O3 Fe3 Li3 133.85(11) 5_675 3_655
Li4 Fe3 Li3 119.39(10) 5_675 3_655
Li4 Fe3 Li3 60.61(10) . 3_655
F6 Fe3 Li3 93.31(10) . 7_575
F6 Fe3 Li3 86.69(10) 5_675 7_575
F3 Fe3 Li3 139.23(11) 5_675 7_575
F3 Fe3 Li3 40.76(11) . 7_575
O3 Fe3 Li3 133.85(11) . 7_575
O3 Fe3 Li3 46.15(11) 5_675 7_575
Li4 Fe3 Li3 60.61(10) 5_675 7_575
Li4 Fe3 Li3 119.39(10) . 7_575
Li3 Fe3 Li3 180.0 3_655 7_575
O1 P1 O3 110.58(10) . .
O1 P1 O2 109.15(10) . .
O3 P1 O2 108.87(10) . .
O1 P1 O4 109.22(10) . .
O3 P1 O4 109.22(10) . .
O2 P1 O4 109.79(10) . .
P1 O1 Fe2 140.38(11) . .
P1 O1 Li6 126.57(17) . 7_565
Fe2 O1 Li6 89.43(15) . 7_565
P1 O2 Fe1 134.12(10) . .
P1 O2 Li6 122.9(2) . 2_565
Fe1 O2 Li6 95.6(2) . 2_565
P1 O2 Li1 114.12(18) . 7_565
Fe1 O2 Li1 92.93(13) . 7_565
Li6 O2 Li1 82.75(18) 2_565 7_565
P1 O3 Fe3 137.00(10) . .
P1 O3 Li4 122.86(18) . .
Fe3 O3 Li4 91.89(13) . .
P1 O3 Li3 110.66(15) . 3_655
Fe3 O3 Li3 93.35(14) . 3_655
Li4 O3 Li3 88.14(17) . 3_655
P1 O4 Fe1 132.54(10) . 7_565
P1 O4 Li2 115.66(9) . .
Fe1 O4 Li2 94.62(7) 7_565 .
P1 O4 Li5 123.36(19) . .
Fe1 O4 Li5 93.64(14) 7_565 .
Li2 O4 Li5 84.41(12) . .
Fe1 F1 Li4 124.40(10) . .
Fe1 F1 Li7 98.70(17) . .
Li4 F1 Li7 113.0(3) . .
Fe1 F1 Li2 101.29(7) . 3_655
Li4 F1 Li2 118.00(10) . 3_655
Li7 F1 Li2 96.5(3) . 3_655
Li2 F2 Fe1 137.34(9) . .
Li2 F2 Li5 106.52(8) . 5_665
Fe1 F2 Li5 106.72(8) . 5_665
Li2 F2 Li7 98.69(19) . 7_565
Fe1 F2 Li7 104.74(19) . 7_565
Li5 F2 Li7 94.2(2) 5_665 7_565
Fe3 F3 Li5 124.42(11) . .
Fe3 F3 Li7 111.9(3) . 3_655
Li5 F3 Li7 107.3(3) . 3_655
Fe3 F3 Li3 100.78(16) . 7_575
Li5 F3 Li3 114.79(18) . 7_575
Li7 F3 Li3 93.3(2) 3_655 7_575
Li6 F4 Fe1 135.8(2) . .
Li6 F4 Li1 104.48(19) . 7_565
Fe1 F4 Li1 108.51(8) . 7_565
Li6 F4 Li7 104.3(3) . 7_565
Fe1 F4 Li7 101.97(18) . 7_565
Li1 F4 Li7 94.0(2) 7_565 7_565
Fe1 F5 Li1 129.33(10) . .
Fe1 F5 Li7 100.24(19) . .
Li1 F5 Li7 107.4(3) . .
Fe1 F5 Li6 97.75(16) . 2_565
Li1 F5 Li6 116.42(17) . 2_565
Li7 F5 Li6 101.7(3) . 2_565
Li3 F6 Fe3 143.77(18) . .
Li3 F6 Li4 106.28(18) . .
Fe3 F6 Li4 103.49(7) . .
Fe2 F7 Li3 124.76(17) . 3_655
Fe2 F7 Li7 116.5(3) . 7_575
Li3 F7 Li7 95.7(2) 3_655 7_575
Fe2 F7 Li6 117.17(15) . 1_565
Li3 F7 Li6 99.3(2) 3_655 1_565
Li7 F7 Li6 98.5(3) 7_575 1_565
Li6 F8 Li3 132.2(3) 8_665 5_675
Li6 F8 Fe2 106.14(19) 8_665 .
Li3 F8 Fe2 117.52(18) 5_675 .
F5 Li1 F5 92.9(3) 2_565 .
F5 Li1 F4 176.03(11) 2_565 7_566
F5 Li1 F4 85.90(7) . 7_566
F5 Li1 F4 85.90(7) 2_565 8_656
F5 Li1 F4 176.03(11) . 8_656
F4 Li1 F4 95.5(3) 7_566 8_656
F5 Li1 O2 109.55(11) 2_565 7_566
F5 Li1 O2 95.08(9) . 7_566
F4 Li1 O2 74.35(14) 7_566 7_566
F4 Li1 O2 81.76(16) 8_656 7_566
F5 Li1 O2 95.08(9) 2_565 8_656
F5 Li1 O2 109.56(11) . 8_656
F4 Li1 O2 81.76(16) 7_566 8_656
F4 Li1 O2 74.35(14) 8_656 8_656
O2 Li1 O2 144.2(3) 7_566 8_656
F5 Li1 Li6 141.40(11) 2_565 7_566
F5 Li1 Li6 97.17(15) . 7_566
F4 Li1 Li6 35.31(13) 7_566 7_566
F4 Li1 Li6 86.1(3) 8_656 7_566
O2 Li1 Li6 106.5(2) 7_566 7_566
O2 Li1 Li6 46.48(13) 8_656 7_566
F5 Li1 Li6 97.17(15) 2_565 8_656
F5 Li1 Li6 141.39(11) . 8_656
F4 Li1 Li6 86.1(2) 7_566 8_656
F4 Li1 Li6 35.31(13) 8_656 8_656
O2 Li1 Li6 46.48(13) 7_566 8_656
O2 Li1 Li6 106.5(2) 8_656 8_656
Li6 Li1 Li6 97.7(4) 7_566 8_656
F5 Li1 Fe1 149.10(4) 2_565 7_566
F5 Li1 Fe1 93.09(7) . 7_566
F4 Li1 Fe1 34.85(8) 7_566 7_566
F4 Li1 Fe1 86.0(2) 8_656 7_566
O2 Li1 Fe1 39.68(8) 7_566 7_566
O2 Li1 Fe1 111.3(2) 8_656 7_566
Li6 Li1 Fe1 67.46(16) 7_566 7_566
Li6 Li1 Fe1 60.81(16) 8_656 7_566
F5 Li1 Fe1 93.09(7) 2_565 8_656
F5 Li1 Fe1 149.10(4) . 8_656
F4 Li1 Fe1 86.0(2) 7_566 8_656
F4 Li1 Fe1 34.85(8) 8_656 8_656
O2 Li1 Fe1 111.3(2) 7_566 8_656
O2 Li1 Fe1 39.68(8) 8_656 8_656
Li6 Li1 Fe1 60.81(16) 7_566 8_656
Li6 Li1 Fe1 67.46(16) 8_656 8_656
Fe1 Li1 Fe1 97.09(19) 7_566 8_656
F5 Li1 Li7 129.8(3) 2_565 .
F5 Li1 Li7 37.21(15) . .
F4 Li1 Li7 48.76(16) 7_566 .
F4 Li1 Li7 144.3(3) 8_656 .
O2 Li1 Li7 86.36(16) 7_566 .
O2 Li1 Li7 97.66(13) 8_656 .
Li6 Li1 Li7 65.23(18) 7_566 .
Li6 Li1 Li7 124.6(2) 8_656 .
Fe1 Li1 Li7 64.10(17) 7_566 .
Fe1 Li1 Li7 125.94(17) 8_656 .
F5 Li1 Li7 37.21(15) 2_565 2_565
F5 Li1 Li7 129.8(3) . 2_565
F4 Li1 Li7 144.3(3) 7_566 2_565
F4 Li1 Li7 48.76(16) 8_656 2_565
O2 Li1 Li7 97.66(13) 7_566 2_565
O2 Li1 Li7 86.36(16) 8_656 2_565
Li6 Li1 Li7 124.6(2) 7_566 2_565
Li6 Li1 Li7 65.23(18) 8_656 2_565
Fe1 Li1 Li7 125.94(17) 7_566 2_565
Fe1 Li1 Li7 64.10(17) 8_656 2_565
Li7 Li1 Li7 167.0(4) . 2_565
F2 Li2 F2 180.0 . 5_665
F2 Li2 F1 88.46(7) . 7_565
F2 Li2 F1 91.54(7) 5_665 7_565
F2 Li2 F1 91.54(7) . 3_655
F2 Li2 F1 88.46(7) 5_665 3_655
F1 Li2 F1 180.00(8) 7_565 3_655
F2 Li2 O4 93.28(7) . .
F2 Li2 O4 86.72(7) 5_665 .
F1 Li2 O4 75.66(6) 7_565 .
F1 Li2 O4 104.34(6) 3_655 .
F2 Li2 O4 86.72(7) . 5_665
F2 Li2 O4 93.28(7) 5_665 5_665
F1 Li2 O4 104.34(6) 7_565 5_665
F1 Li2 O4 75.66(6) 3_655 5_665
O4 Li2 O4 180.0 . 5_665
F2 Li2 Li5 39.00(6) . 5_665
F2 Li2 Li5 141.00(6) 5_665 5_665
F1 Li2 Li5 94.90(10) 7_565 5_665
F1 Li2 Li5 85.10(10) 3_655 5_665
O4 Li2 Li5 132.11(5) . 5_665
O4 Li2 Li5 47.89(5) 5_665 5_665
F2 Li2 Li5 141.00(6) . .
F2 Li2 Li5 39.00(6) 5_665 .
F1 Li2 Li5 85.10(10) 7_565 .
F1 Li2 Li5 94.90(10) 3_655 .
O4 Li2 Li5 47.89(5) . .
O4 Li2 Li5 132.11(5) 5_665 .
Li5 Li2 Li5 180.0 5_665 .
F2 Li2 Fe1 86.96(6) . 3_655
F2 Li2 Fe1 93.04(6) 5_665 3_655
F1 Li2 Fe1 143.65(4) 7_565 3_655
F1 Li2 Fe1 36.35(4) 3_655 3_655
O4 Li2 Fe1 140.59(4) . 3_655
O4 Li2 Fe1 39.41(5) 5_665 3_655
Li5 Li2 Fe1 60.54(6) 5_665 3_655
Li5 Li2 Fe1 119.46(6) . 3_655
F2 Li2 Fe1 93.04(6) . 7_565
F2 Li2 Fe1 86.96(6) 5_665 7_565
F1 Li2 Fe1 36.35(4) 7_565 7_565
F1 Li2 Fe1 143.65(4) 3_655 7_565
O4 Li2 Fe1 39.41(4) . 7_565
O4 Li2 Fe1 140.59(5) 5_665 7_565
Li5 Li2 Fe1 119.46(6) 5_665 7_565
Li5 Li2 Fe1 60.54(6) . 7_565
Fe1 Li2 Fe1 180.0 3_655 7_565
F2 Li2 Li7 47.34(17) . 7_565
F2 Li2 Li7 132.66(17) 5_665 7_565
F1 Li2 Li7 41.19(17) 7_565 7_565
F1 Li2 Li7 138.81(17) 3_655 7_565
O4 Li2 Li7 83.63(12) . 7_565
O4 Li2 Li7 96.37(12) 5_665 7_565
Li5 Li2 Li7 61.96(13) 5_665 7_565
Li5 Li2 Li7 118.04(13) . 7_565
Fe1 Li2 Li7 122.45(12) 3_655 7_565
Fe1 Li2 Li7 57.55(12) 7_565 7_565
F2 Li2 Li7 132.66(17) . 3_655
F2 Li2 Li7 47.34(17) 5_665 3_655
F1 Li2 Li7 138.81(17) 7_565 3_655
F1 Li2 Li7 41.19(17) 3_655 3_655
O4 Li2 Li7 96.37(12) . 3_655
O4 Li2 Li7 83.63(12) 5_665 3_655
Li5 Li2 Li7 118.04(13) 5_665 3_655
Li5 Li2 Li7 61.96(13) . 3_655
Fe1 Li2 Li7 57.55(12) 3_655 3_655
Fe1 Li2 Li7 122.45(12) 7_565 3_655
Li7 Li2 Li7 180.0(2) 7_565 3_655
F6 Li3 F8 88.6(2) . 5_675
F6 Li3 F7 173.5(3) . 3_655
F8 Li3 F7 92.8(2) 5_675 3_655
F6 Li3 F3 92.33(19) . 7_576
F8 Li3 F3 176.2(3) 5_675 7_576
F7 Li3 F3 85.8(2) 3_655 7_576
F6 Li3 O3 84.2(2) . 3_655
F8 Li3 O3 104.9(2) 5_675 3_655
F7 Li3 O3 101.5(2) 3_655 3_655
F3 Li3 O3 78.90(18) 7_576 3_655
F6 Li3 Li7 133.5(2) . 5_676
F8 Li3 Li7 135.2(2) 5_675 5_676
F7 Li3 Li7 43.52(16) 3_655 5_676
F3 Li3 Li7 42.83(15) 7_576 5_676
O3 Li3 Li7 95.3(3) 3_655 5_676
F6 Li3 Fe3 86.27(17) . 3_655
F8 Li3 Fe3 145.3(3) 5_675 3_655
F7 Li3 Fe3 96.10(19) 3_655 3_655
F3 Li3 Fe3 38.46(10) 7_576 3_655
O3 Li3 Fe3 40.50(9) 3_655 3_655
Li7 Li3 Fe3 65.88(18) 5_676 3_655
F6 Li3 Li4 38.51(12) . .
F8 Li3 Li4 97.7(2) 5_675 .
F7 Li3 Li4 147.2(2) 3_655 .
F3 Li3 Li4 85.31(17) 7_576 .
O3 Li3 Li4 45.72(10) 3_655 .
Li7 Li3 Li4 124.0(2) 5_676 .
Fe3 Li3 Li4 58.91(10) 3_655 .
F6 Li3 Li6 129.0(3) . 3_665
F8 Li3 Li6 77.37(18) 5_675 3_665
F7 Li3 Li6 45.46(17) 3_655 3_665
F3 Li3 Li6 99.2(2) 7_576 3_665
O3 Li3 Li6 146.7(2) 3_655 3_665
Li7 Li3 Li6 64.7(2) 5_676 3_665
Fe3 Li3 Li6 130.58(19) 3_655 3_665
Li4 Li3 Li6 167.3(2) . 3_665
F6 Li3 Li6 97.6(2) . 4_565
F8 Li3 Li6 23.22(14) 5_675 4_565
F7 Li3 Li6 86.1(2) 3_655 4_565
F3 Li3 Li6 159.7(3) 7_576 4_565
O3 Li3 Li6 84.48(18) 3_655 4_565
Li7 Li3 Li6 128.7(2) 5_676 4_565
Fe3 Li3 Li6 124.40(19) 3_655 4_565
Li4 Li3 Li6 91.48(19) . 4_565
Li6 Li3 Li6 88.28(18) 3_665 4_565
F6 Li3 Li5 74.38(16) . 5_675
F8 Li3 Li5 145.3(2) 5_675 5_675
F7 Li3 Li5 101.1(2) 3_655 5_675
F3 Li3 Li5 32.13(9) 7_576 5_675
O3 Li3 Li5 103.29(17) 3_655 5_675
Li7 Li3 Li5 60.47(18) 5_676 5_675
Fe3 Li3 Li5 64.89(10) 3_655 5_675
Li4 Li3 Li5 87.66(16) . 5_675
Li6 Li3 Li5 89.94(18) 3_665 5_675
Li6 Li3 Li5 168.0(2) 4_565 5_675
F1 Li4 F1 95.9(3) 3_655 .
F1 Li4 F6 176.8(2) 3_655 3_655
F1 Li4 F6 86.58(7) . 3_655
F1 Li4 F6 86.58(7) 3_655 .
F1 Li4 F6 176.8(2) . .
F6 Li4 F6 91.0(3) 3_655 .
F1 Li4 O3 96.05(10) 3_655 .
F1 Li4 O3 103.76(11) . .
F6 Li4 O3 81.35(16) 3_655 .
F6 Li4 O3 77.94(15) . .
F1 Li4 O3 103.76(11) 3_655 3_655
F1 Li4 O3 96.05(10) . 3_655
F6 Li4 O3 77.95(15) 3_655 3_655
F6 Li4 O3 81.35(16) . 3_655
O3 Li4 O3 150.3(3) . 3_655
F1 Li4 Fe3 145.03(4) 3_655 3_655
F1 Li4 Fe3 91.60(7) . 3_655
F6 Li4 Fe3 36.59(7) 3_655 3_655
F6 Li4 Fe3 85.21(19) . 3_655
O3 Li4 Fe3 115.2(2) . 3_655
O3 Li4 Fe3 41.36(9) 3_655 3_655
F1 Li4 Fe3 91.60(7) 3_655 .
F1 Li4 Fe3 145.03(4) . .
F6 Li4 Fe3 85.2(2) 3_655 .
F6 Li4 Fe3 36.58(7) . .
O3 Li4 Fe3 41.36(9) . .
O3 Li4 Fe3 115.2(2) 3_655 .
Fe3 Li4 Fe3 101.5(2) 3_655 .
F1 Li4 Li3 94.97(11) 3_655 .
F1 Li4 Li3 142.18(10) . .
F6 Li4 Li3 84.3(2) 3_655 .
F6 Li4 Li3 35.21(12) . .
O3 Li4 Li3 110.9(2) . .
O3 Li4 Li3 46.15(13) 3_655 .
Fe3 Li4 Li3 60.48(13) 3_655 .
Fe3 Li4 Li3 70.42(15) . .
F1 Li4 Li3 142.18(10) 3_655 3_655
F1 Li4 Li3 94.96(11) . 3_655
F6 Li4 Li3 35.21(12) 3_655 3_655
F6 Li4 Li3 84.3(2) . 3_655
O3 Li4 Li3 46.15(13) . 3_655
O3 Li4 Li3 110.9(2) 3_655 3_655
Fe3 Li4 Li3 70.42(15) 3_655 3_655
Fe3 Li4 Li3 60.49(13) . 3_655
Li3 Li4 Li3 98.3(3) . 3_655
F1 Li4 Li7 35.13(14) 3_655 3_655
F1 Li4 Li7 130.8(3) . 3_655
F6 Li4 Li7 142.2(3) 3_655 3_655
F6 Li4 Li7 51.84(15) . 3_655
O3 Li4 Li7 83.56(12) . 3_655
O3 Li4 Li7 100.08(15) 3_655 3_655
Fe3 Li4 Li7 129.6(2) 3_655 3_655
Fe3 Li4 Li7 61.13(11) . 3_655
Li3 Li4 Li7 69.19(19) . 3_655
Li3 Li4 Li7 121.05(17) 3_655 3_655
F1 Li4 Li7 130.8(3) 3_655 .
F1 Li4 Li7 35.13(14) . .
F6 Li4 Li7 51.84(15) 3_655 .
F6 Li4 Li7 142.2(3) . .
O3 Li4 Li7 100.08(15) . .
O3 Li4 Li7 83.56(12) 3_655 .
Fe3 Li4 Li7 61.13(11) 3_655 .
Fe3 Li4 Li7 129.6(2) . .
Li3 Li4 Li7 121.05(17) . .
Li3 Li4 Li7 69.19(19) 3_655 .
Li7 Li4 Li7 165.9(4) 3_655 .
F3 Li5 F3 99.8(3) 3_654 .
F3 Li5 F2 83.44(7) 3_654 7_565
F3 Li5 F2 172.41(12) . 7_565
F3 Li5 F2 172.41(12) 3_654 5_665
F3 Li5 F2 83.44(7) . 5_665
F2 Li5 F2 94.2(3) 7_565 5_665
F3 Li5 O4 97.68(9) 3_654 3_654
F3 Li5 O4 104.18(10) . 3_654
F2 Li5 O4 82.03(16) 7_565 3_654
F2 Li5 O4 74.83(15) 5_665 3_654
F3 Li5 O4 104.18(10) 3_654 .
F3 Li5 O4 97.68(9) . .
F2 Li5 O4 74.83(15) 7_565 .
F2 Li5 O4 82.03(16) 5_665 .
O4 Li5 O4 145.8(3) 3_654 .
F3 Li5 Li2 86.84(7) 3_654 3_654
F3 Li5 Li2 151.87(4) . 3_654
F2 Li5 Li2 34.48(7) 7_565 3_654
F2 Li5 Li2 87.1(2) 5_665 3_654
O4 Li5 Li2 47.70(9) 3_654 3_654
O4 Li5 Li2 107.2(2) . 3_654
F3 Li5 Li2 151.87(4) 3_654 .
F3 Li5 Li2 86.84(7) . .
F2 Li5 Li2 87.1(2) 7_565 .
F2 Li5 Li2 34.48(7) 5_665 .
O4 Li5 Li2 107.2(2) 3_654 .
O4 Li5 Li2 47.70(9) . .
Li2 Li5 Li2 100.1(2) 3_654 .
F3 Li5 Fe1 97.65(7) 3_654 7_565
F3 Li5 Fe1 137.03(5) . 7_565
F2 Li5 Fe1 35.39(8) 7_565 7_565
F2 Li5 Fe1 84.3(2) 5_665 7_565
O4 Li5 Fe1 112.0(2) 3_654 7_565
O4 Li5 Fe1 39.76(9) . 7_565
Li2 Li5 Fe1 67.66(11) 3_654 7_565
Li2 Li5 Fe1 61.19(10) . 7_565
F3 Li5 Fe1 137.03(5) 3_654 5_665
F3 Li5 Fe1 97.65(7) . 5_665
F2 Li5 Fe1 84.3(2) 7_565 5_665
F2 Li5 Fe1 35.39(8) 5_665 5_665
O4 Li5 Fe1 39.76(9) 3_654 5_665
O4 Li5 Fe1 112.0(2) . 5_665
Li2 Li5 Fe1 61.19(10) 3_654 5_665
Li2 Li5 Fe1 67.66(11) . 5_665
Fe1 Li5 Fe1 95.64(19) 7_565 5_665
F3 Li5 Li7 134.7(3) 3_654 3_655
F3 Li5 Li7 36.50(16) . 3_655
F2 Li5 Li7 141.5(3) 7_565 3_655
F2 Li5 Li7 47.38(15) 5_665 3_655
O4 Li5 Li7 87.10(16) 3_654 3_655
O4 Li5 Li7 95.52(13) . 3_655
Li2 Li5 Li7 125.7(2) 3_654 3_655
Li2 Li5 Li7 61.10(12) . 3_655
Fe1 Li5 Li7 122.23(18) 7_565 3_655
Fe1 Li5 Li7 64.59(17) 5_665 3_655
F3 Li5 Li7 36.50(16) 3_654 1_554
F3 Li5 Li7 134.7(3) . 1_554
F2 Li5 Li7 47.38(15) 7_565 1_554
F2 Li5 Li7 141.5(3) 5_665 1_554
O4 Li5 Li7 95.52(13) 3_654 1_554
O4 Li5 Li7 87.10(16) . 1_554
Li2 Li5 Li7 61.10(12) 3_654 1_554
Li2 Li5 Li7 125.7(2) . 1_554
Fe1 Li5 Li7 64.59(17) 7_565 1_554
Fe1 Li5 Li7 122.23(18) 5_665 1_554
Li7 Li5 Li7 171.1(4) 3_655 1_554
F4 Li6 F8 170.3(4) . 8_646
F4 Li6 O2 91.0(2) . 2_565
F8 Li6 O2 93.1(2) 8_646 2_565
F4 Li6 F5 96.1(3) . 2_565
F8 Li6 F5 93.3(3) 8_646 2_565
O2 Li6 F5 77.8(2) 2_565 2_565
F4 Li6 O1 96.6(2) . 7_566
F8 Li6 O1 80.8(2) 8_646 7_566
O2 Li6 O1 168.6(3) 2_565 7_566
F5 Li6 O1 92.8(3) 2_565 7_566
F4 Li6 F7 81.9(2) . 1_545
F8 Li6 F7 88.7(3) 8_646 1_545
O2 Li6 F7 100.6(3) 2_565 1_545
F5 Li6 F7 177.5(3) 2_565 1_545
O1 Li6 F7 89.0(2) 7_566 1_545
F4 Li6 Fe2 137.7(3) . 7_566
F8 Li6 Fe2 38.50(12) 8_646 7_566
O2 Li6 Fe2 131.3(2) 2_565 7_566
F5 Li6 Fe2 95.6(2) 2_565 7_566
O1 Li6 Fe2 42.34(10) 7_566 7_566
F7 Li6 Fe2 86.90(19) 1_545 7_566
F4 Li6 Li1 40.21(13) . 7_565
F8 Li6 Li1 142.7(3) 8_646 7_565
O2 Li6 Li1 50.78(12) 2_565 7_565
F5 Li6 Li1 88.2(2) 2_565 7_565
O1 Li6 Li1 136.4(2) 7_566 7_565
F7 Li6 Li1 89.3(2) 1_545 7_565
Fe2 Li6 Li1 176.0(3) 7_566 7_565
F4 Li6 Fe1 91.1(2) . 2_565
F8 Li6 Fe1 97.7(2) 8_646 2_565
O2 Li6 Fe1 40.25(12) 2_565 2_565
F5 Li6 Fe1 37.87(10) 2_565 2_565
O1 Li6 Fe1 130.6(3) 7_566 2_565
F7 Li6 Fe1 140.4(2) 1_545 2_565
Fe2 Li6 Fe1 121.5(2) 7_566 2_565
Li1 Li6 Fe1 62.42(12) 7_565 2_565
F4 Li6 Li7 133.7(4) . 2_565
F8 Li6 Li7 55.6(2) 8_646 2_565
O2 Li6 Li7 84.3(2) 2_565 2_565
F5 Li6 Li7 37.86(19) 2_565 2_565
O1 Li6 Li7 84.3(2) 7_566 2_565
F7 Li6 Li7 144.2(3) 1_545 2_565
Fe2 Li6 Li7 64.79(17) 7_566 2_565
Li1 Li6 Li7 119.2(3) 7_565 2_565
Fe1 Li6 Li7 57.07(16) 2_565 2_565
F4 Li6 Li3 87.2(2) . 3_645
F8 Li6 Li3 83.8(2) 8_646 3_645
O2 Li6 Li3 135.7(3) 2_565 3_645
F5 Li6 Li3 146.4(3) 2_565 3_645
O1 Li6 Li3 53.68(16) 7_566 3_645
F7 Li6 Li3 35.29(12) 1_545 3_645
Fe2 Li6 Li3 62.02(14) 7_566 3_645
Li1 Li6 Li3 114.0(2) 7_565 3_645
Fe1 Li6 Li3 175.6(3) 2_565 3_645
Li7 Li6 Li3 126.7(2) 2_565 3_645
F4 Li6 Li3 152.7(3) . 4_465
F8 Li6 Li3 24.55(15) 8_646 4_465
O2 Li6 Li3 72.30(18) 2_565 4_465
F5 Li6 Li3 101.0(2) 2_565 4_465
O1 Li6 Li3 103.6(2) 7_566 4_465
F7 Li6 Li3 80.3(2) 1_545 4_465
Fe2 Li6 Li3 61.58(14) 7_566 4_465
Li1 Li6 Li3 118.9(2) 7_565 4_465
Fe1 Li6 Li3 89.56(16) 2_565 4_465
Li7 Li6 Li3 67.4(2) 2_565 4_465
Li3 Li6 Li3 90.13(19) 3_645 4_465
F3 Li7 F7 84.2(2) 3_655 7_576
F3 Li7 F5 171.2(5) 3_655 .
F7 Li7 F5 103.3(3) 7_576 .
F3 Li7 F1 99.1(2) 3_655 .
F7 Li7 F1 155.6(6) 7_576 .
F5 Li7 F1 76.1(2) . .
F3 Li7 F2 74.3(3) 3_655 7_566
F7 Li7 F2 127.4(4) 7_576 7_566
F5 Li7 F2 97.3(3) . 7_566
F1 Li7 F2 76.2(2) . 7_566
F3 Li7 F4 105.4(4) 3_655 7_566
F7 Li7 F4 75.3(2) 7_576 7_566
F5 Li7 F4 72.5(2) . 7_566
F1 Li7 F4 126.0(4) . 7_566
F2 Li7 F4 65.7(3) 7_566 7_566
F3 Li7 Li3 43.86(15) 3_655 5_676
F7 Li7 Li3 40.82(15) 7_576 5_676
F5 Li7 Li3 142.6(3) . 5_676
F1 Li7 Li3 140.2(3) . 5_676
F2 Li7 Li3 100.3(3) 7_566 5_676
F4 Li7 Li3 85.2(2) 7_566 5_676
F3 Li7 Fe1 136.5(3) 3_655 .
F7 Li7 Fe1 136.8(3) 7_576 .
F5 Li7 Fe1 38.10(12) . .
F1 Li7 Fe1 38.04(11) . .
F2 Li7 Fe1 85.3(2) 7_566 .
F4 Li7 Fe1 100.1(2) 7_566 .
Li3 Li7 Fe1 173.6(4) 5_676 .
F3 Li7 Li2 82.9(2) 3_655 3_655
F7 Li7 Li2 160.3(4) 7_576 3_655
F5 Li7 Li2 88.7(2) . 3_655
F1 Li7 Li2 42.32(14) . 3_655
F2 Li7 Li2 33.97(9) 7_566 3_655
F4 Li7 Li2 93.9(3) 7_566 3_655
Li3 Li7 Li2 123.2(2) 5_676 3_655
Fe1 Li7 Li2 60.50(12) . 3_655
F3 Li7 Li5 36.2(2) 3_655 1_556
F7 Li7 Li5 104.6(3) 7_576 1_556
F5 Li7 Li5 135.6(4) . 1_556
F1 Li7 Li5 91.3(2) . 1_556
F2 Li7 Li5 38.43(17) 7_566 1_556
F4 Li7 Li5 82.0(3) 7_566 1_556
Li3 Li7 Li5 66.8(2) 5_676 1_556
Fe1 Li7 Li5 117.4(2) . 1_556
Li2 Li7 Li5 56.94(16) 3_655 1_556
F3 Li7 Li1 142.4(4) 3_655 .
F7 Li7 Li1 88.1(2) 7_576 .
F5 Li7 Li1 35.35(19) . .
F1 Li7 Li1 102.9(3) . .
F2 Li7 Li1 81.7(3) 7_566 .
F4 Li7 Li1 37.26(16) 7_566 .
Li3 Li7 Li1 116.0(3) 5_676 .
Fe1 Li7 Li1 67.63(17) . .
Li2 Li7 Li1 93.1(2) 3_655 .
Li5 Li7 Li1 112.7(3) 1_556 .
F3 Li7 Li6 147.4(5) 3_655 2_565
F7 Li7 Li6 79.6(2) 7_576 2_565
F5 Li7 Li6 40.48(17) . 2_565
F1 Li7 Li6 85.2(3) . 2_565
F2 Li7 Li6 137.4(3) 7_566 2_565
F4 Li7 Li6 97.6(2) 7_566 2_565
Li3 Li7 Li6 117.7(3) 5_676 2_565
Fe1 Li7 Li6 58.15(16) . 2_565
Li2 Li7 Li6 118.6(2) 3_655 2_565
Li5 Li7 Li6 175.4(3) 1_556 2_565
Li1 Li7 Li6 65.34(19) . 2_565

loop_
_geom_bond_atom_site_label_1
_geom_bond_atom_site_label_2
_geom_bond_distance
_geom_bond_site_symmetry_2
Fe1 F4 1.9118(16) .
Fe1 F2 1.9136(15) .
Fe1 F1 1.9246(15) .
Fe1 F5 1.9357(15) .
Fe1 O4 2.0279(18) 7_566
Fe1 O2 2.0281(18) .
Fe1 Li7 3.087(6) .
Fe1 Li6 3.124(6) 2_565
Fe1 Li5 3.164(5) 5_665
Fe1 Li1 3.172(5) 7_565
Fe1 Li2 3.1842(13) 3_655
Fe2 F7 1.9300(16) .
Fe2 F7 1.9300(16) 2_575
Fe2 F8 1.9344(16) 2_575
Fe2 F8 1.9344(16) .
Fe2 O1 2.0105(18) 2_575
Fe2 O1 2.0105(18) .
Fe2 Li6 2.985(6) 7_565
Fe2 Li6 2.985(6) 8_665
Fe3 F6 1.8753(15) .
Fe3 F6 1.8753(15) 5_675
Fe3 F3 1.9685(15) 5_675
Fe3 F3 1.9685(15) .
Fe3 O3 2.0229(18) .
Fe3 O3 2.0229(18) 5_675
Fe3 Li4 3.060(4) 5_675
Fe3 Li4 3.060(4) .
Fe3 Li3 3.109(5) 3_655
Fe3 Li3 3.109(5) 7_575
P1 O1 1.5352(18) .
P1 O3 1.5402(18) .
P1 O2 1.5411(17) .
P1 O4 1.5441(17) .
O1 Li6 2.227(6) 7_565
O2 Li6 2.188(6) 2_565
O2 Li1 2.338(3) 7_565
O3 Li4 2.230(2) .
O3 Li3 2.246(6) 3_655
O4 Fe1 2.0280(18) 7_565
O4 Li2 2.2969(18) .
O4 Li5 2.304(3) .
F1 Li4 1.963(5) .
F1 Li7 2.140(7) .
F1 Li2 2.1878(16) 3_655
F2 Li2 1.8251(15) .
F2 Li5 2.029(5) 5_665
F2 Li7 2.402(9) 7_565
F3 Li5 2.015(5) .
F3 Li7 2.028(6) 3_655
F3 Li3 2.067(5) 7_575
F4 Li6 1.787(5) .
F4 Li1 1.996(5) 7_565
F4 Li7 2.480(9) 7_565
F5 Li1 1.995(5) .
F5 Li7 2.085(6) .
F5 Li6 2.205(8) 2_565
F6 Li3 1.870(5) .
F6 Li4 2.019(5) .
F7 Li3 1.956(5) 3_655
F7 Li7 2.061(6) 7_575
F7 Li6 2.413(8) 1_565
F8 Li6 1.798(5) 8_665
F8 Li3 1.895(5) 5_675
Li1 F5 1.995(5) 2_565
Li1 F4 1.996(5) 7_566
Li1 F4 1.996(5) 8_656
Li1 O2 2.338(3) 7_566
Li1 O2 2.338(3) 8_656
Li1 Li6 2.994(7) 7_566
Li1 Li6 2.994(7) 8_656
Li1 Fe1 3.172(5) 7_566
Li1 Fe1 3.172(5) 8_656
Li1 Li7 3.289(8) .
Li1 Li7 3.289(8) 2_565
Li2 F2 1.8251(15) 5_665
Li2 F1 2.1878(16) 7_565
Li2 F1 2.1878(16) 3_655
Li2 O4 2.2969(18) 5_665
Li2 Li5 3.091(5) 5_665
Li2 Li5 3.091(5) .
Li2 Fe1 3.1842(13) 3_655
Li2 Fe1 3.1842(13) 7_565
Li2 Li7 3.229(7) 7_565
Li2 Li7 3.229(7) 3_655
Li3 F8 1.895(5) 5_675
Li3 F7 1.956(5) 3_655
Li3 F3 2.067(5) 7_576
Li3 O3 2.246(6) 3_655
Li3 Li7 2.978(8) 5_676
Li3 Fe3 3.109(5) 3_655
Li3 Li4 3.113(7) .
Li3 Li6 3.342(8) 3_665
Li3 Li6 3.377(7) 4_565
Li3 Li5 3.438(7) 5_675
Li4 F1 1.963(5) 3_655
Li4 F6 2.019(5) 3_655
Li4 O3 2.230(2) 3_655
Li4 Fe3 3.060(4) 3_655
Li4 Li3 3.113(6) 3_655
Li4 Li7 3.423(8) 3_655
Li4 Li7 3.423(8) .
Li5 F3 2.015(5) 3_654
Li5 F2 2.029(5) 7_565
Li5 F2 2.029(5) 5_665
Li5 O4 2.304(3) 3_654
Li5 Li2 3.091(5) 3_654
Li5 Fe1 3.164(5) 7_565
Li5 Fe1 3.164(5) 5_665
Li5 Li7 3.255(8) 3_655
Li5 Li7 3.255(8) 1_554
Li6 F8 1.798(5) 8_646
Li6 O2 2.188(6) 2_565
Li6 F5 2.205(8) 2_565
Li6 O1 2.227(6) 7_566
Li6 F7 2.413(8) 1_545
Li6 Fe2 2.985(6) 7_566
Li6 Li1 2.994(7) 7_565
Li6 Fe1 3.124(6) 2_565
Li6 Li7 3.327(10) 2_565
Li6 Li3 3.342(8) 3_645
Li6 Li3 3.377(7) 4_465
Li7 F3 2.028(6) 3_655
Li7 F7 2.061(6) 7_576
Li7 F2 2.402(9) 7_566
Li7 F4 2.480(9) 7_566
Li7 Li3 2.978(8) 5_676
Li7 Li2 3.229(7) 3_655
Li7 Li5 3.255(8) 1_556
Li7 Li6 3.327(10) 2_565
